data_2221543
loop_
_publ_author_name
'Sridharan, M.'
'Rajendra Prasad, K. J.'
'Thomas Gunaseelan, A.'
'Thiruvalluvar, A.'
'Butcher, R. J.'

_publ_section_title
;
 4-Methyl-7,8,9,10-tetrahydrocyclohepta[<i>b</i>]indol-6(5<i>H</i>)-one
;
_journal_coeditor_code WN2312
_journal_issue 4
_journal_name_full 'Acta Crystallographica Section E'
_journal_page_first o698
_journal_paper_doi 10.1107/S1600536809007429
_journal_volume 65
_journal_year 2009
_chemical_formula_iupac 'C14 H15 N O'
_chemical_formula_moiety 'C14 H15 N O'
_chemical_formula_structural 'C14 H15 N O'
_chemical_formula_sum 'C14 H15 N O'
_chemical_formula_weight 213.27
_chemical_melting_point 412.5
_chemical_name_common methylcyclohepta[b]indole
_chemical_name_systematic
;
4-Methyl-7,8,9,10-tetrahydrocyclohepta[<i>b</i>]indol-6(5<i>H</i>)-one
;
_space_group_IT_number 14
_symmetry_cell_setting monoclinic
_symmetry_space_group_name_Hall '-P 2yn'
_symmetry_space_group_name_H-M 'P 1 21/n 1'
_atom_sites_solution_hydrogens geom
_atom_sites_solution_primary direct
_atom_sites_solution_secondary difmap
_cell_angle_alpha 90
_cell_angle_beta 103.397(5)
_cell_angle_gamma 90
_cell_formula_units_Z 4
_cell_length_a 9.6731(4)
_cell_length_b 10.0924(5)
_cell_length_c 11.8328(6)
_cell_measurement_reflns_used 3217
_cell_measurement_temperature 295(2)
_cell_measurement_theta_max 32.6481
_cell_measurement_theta_min 4.7279
_cell_volume 1123.74(10)
_computing_cell_refinement 'CrysAlis RED (Oxford Diffraction, 2008)'
_computing_data_collection 'CrysAlis CCD (Oxford Diffraction, 2008)'
_computing_data_reduction 'CrysAlis RED (Oxford Diffraction, 2008)'
_computing_molecular_graphics 'ORTEP-3 (Farrugia, 1997)'
_computing_publication_material 'PLATON (Spek, 2009)'
_computing_structure_refinement 'SHELXL97 (Sheldrick, 2008)'
_computing_structure_solution 'SHELXS97 (Sheldrick, 2008)'
_diffrn_ambient_temperature 295(2)
_diffrn_detector_area_resol_mean 10.5081
_diffrn_measured_fraction_theta_full 0.992
_diffrn_measured_fraction_theta_max 0.907
_diffrn_measurement_device_type 'Oxford Diffraction Gemini R'
_diffrn_measurement_method '\f and \w scans'
_diffrn_radiation_monochromator graphite
_diffrn_radiation_source 'fine-focus sealed tube'
_diffrn_radiation_type MoK\a
_diffrn_radiation_wavelength 0.71073
_diffrn_reflns_av_R_equivalents 0.0251
_diffrn_reflns_av_sigmaI/netI 0.0391
_diffrn_reflns_limit_h_max 13
_diffrn_reflns_limit_h_min -14
_diffrn_reflns_limit_k_max 15
_diffrn_reflns_limit_k_min -14
_diffrn_reflns_limit_l_max 15
_diffrn_reflns_limit_l_min -17
_diffrn_reflns_number 9586
_diffrn_reflns_theta_full 25.00
_diffrn_reflns_theta_max 32.77
_diffrn_reflns_theta_min 4.74
_diffrn_standards_decay_% 0
_diffrn_standards_interval_count 0
_diffrn_standards_interval_time 0
_diffrn_standards_number 0
_exptl_absorpt_coefficient_mu 0.079
_exptl_absorpt_correction_T_max 1.00000
_exptl_absorpt_correction_T_min 0.93646
_exptl_absorpt_correction_type multi-scan
_exptl_absorpt_process_details
;
(CrysAlis RED; Oxford Diffraction, 2008)
;
_exptl_crystal_colour colourless
_exptl_crystal_density_diffrn 1.261
_exptl_crystal_density_method 'Not Measured'
_exptl_crystal_description prism
_exptl_crystal_F_000 456
_exptl_crystal_size_max 0.55
_exptl_crystal_size_mid 0.45
_exptl_crystal_size_min 0.26
_refine_diff_density_max 0.568
_refine_diff_density_min -0.295
_refine_ls_extinction_method none
_refine_ls_goodness_of_fit_ref 1.043
_refine_ls_hydrogen_treatment mixed
_refine_ls_matrix_type full
_refine_ls_number_parameters 150
_refine_ls_number_reflns 3772
_refine_ls_number_restraints 0
_refine_ls_restrained_S_all 1.043
_refine_ls_R_factor_all 0.1329
_refine_ls_R_factor_gt 0.0765
_refine_ls_shift/su_max 0.001
_refine_ls_shift/su_max_lt 0.001
_refine_ls_shift/su_mean <0.001
_refine_ls_structure_factor_coef Fsqd
_refine_ls_weighting_details 'calc w=1/[\s^2^(Fo^2^)+(0.1467P)^2^+0.0000P] where P=(Fo^2^+2Fc^2^)/3'
_refine_ls_weighting_scheme calc
_refine_ls_wR_factor_gt 0.2266
_refine_ls_wR_factor_ref 0.2526
_reflns_number_gt 2044
_reflns_number_total 3772
_reflns_threshold_expression I>2\s(I)
_cod_data_source_file wn2312.cif
_cod_data_source_block I
_cod_depositor_comments
;
The following automatic conversions were performed:
'_symmetry_cell_setting' value 'Monoclinic' changed to 'monoclinic'
according to '/home/saulius/struct/CIF-dictionaries/cif_core.dic'
dictionary named 'cif_core.dic' version 2.4.1 from 2010-06-29.

Automatic conversion script
Id: cif_fix_enum 1527 2010-12-29 10:47:43Z saulius 

The following automatic conversions were performed:

'_symmetry_cell_setting' value 'Monoclinic' changed to 'monoclinic'
according to /home/saulius/struct/CIF-dictionaries/cif_core.dic
dictionary named 'cif_core.dic' version 2.4.1 from 2010-06-29.

Automatic conversion script
Id: cif_fix_values 1715 2011-07-08 13:25:40Z adriana 
;
_cod_original_sg_symbol_H-M 'P 21/n'
_cod_database_code 2221543
_cod_database_fobs_code 2221543

loop_
_symmetry_equiv_pos_site_id
_symmetry_equiv_pos_as_xyz
1 x,y,z
2 1/2-x,1/2+y,1/2-z
3 -x,-y,-z
4 1/2+x,1/2-y,1/2+z

loop_
_atom_site_aniso_label
_atom_site_aniso_U_11
_atom_site_aniso_U_22
_atom_site_aniso_U_33
_atom_site_aniso_U_12
_atom_site_aniso_U_13
_atom_site_aniso_U_23
O6 0.0446(8) 0.0549(9) 0.0752(10) -0.0084(6) -0.0088(7) 0.0151(7)
N5 0.0350(7) 0.0400(8) 0.0453(8) -0.0003(6) 0.0054(6) 0.0036(6)
C1 0.0434(11) 0.102(2) 0.0559(12) 0.0226(12) 0.0035(9) 0.0005(12)
C2 0.0640(14) 0.107(2) 0.0565(13) 0.0439(15) 0.0101(10) 0.0127(13)
C3 0.0818(17) 0.0718(15) 0.0551(12) 0.0387(13) 0.0272(12) 0.0185(11)
C4 0.0636(12) 0.0531(12) 0.0473(10) 0.0179(10) 0.0273(9) 0.0090(8)
C4A 0.0408(9) 0.0520(11) 0.0379(8) 0.0101(8) 0.0125(7) 0.0001(7)
C5A 0.0354(8) 0.0431(10) 0.0407(8) -0.0049(7) 0.0083(6) -0.0033(7)
C6 0.0427(10) 0.0447(10) 0.0442(9) -0.0046(8) 0.0062(7) 0.0041(7)
C7 0.0683(14) 0.0483(12) 0.0718(14) -0.0129(10) 0.0043(11) 0.0063(10)
C8 0.0817(19) 0.0623(16) 0.113(2) -0.0267(14) 0.0236(16) 0.0034(15)
C9 0.0805(18) 0.082(2) 0.0953(19) -0.0445(16) 0.0002(15) -0.0061(15)
C10 0.0384(10) 0.0861(17) 0.0602(12) -0.0196(10) 0.0065(8) -0.0131(11)
C10A 0.0356(9) 0.0608(12) 0.0390(8) -0.0029(8) 0.0074(7) -0.0079(8)
C10B 0.0393(9) 0.0648(13) 0.0388(9) 0.0101(8) 0.0073(7) -0.0038(8)
C14 0.095(2) 0.0499(12) 0.0785(15) 0.0098(12) 0.0380(14) 0.0109(11)

loop_
_atom_site_type_symbol
_atom_site_label
_atom_site_fract_x
_atom_site_fract_y
_atom_site_fract_z
_atom_site_U_iso_or_equiv
_atom_site_thermal_displace_type
_atom_site_calc_flag
_atom_site_refinement_flags
_atom_site_occupancy
O O6 0.07595(15) 0.12098(15) -0.05930(13) 0.0619(5) Uani d . 1.000
N N5 0.23136(16) -0.06788(15) 0.07124(12) 0.0407(4) Uani d . 1.000
C C1 0.5759(2) -0.1262(3) 0.25005(19) 0.0684(9) Uani d . 1.000
C C2 0.5665(3) -0.2535(3) 0.2849(2) 0.0765(9) Uani d . 1.000
C C3 0.4432(3) -0.3286(3) 0.24770(18) 0.0677(9) Uani d . 1.000
C C4 0.3234(2) -0.2780(2) 0.17452(17) 0.0523(7) Uani d . 1.000
C C4A 0.33242(19) -0.14568(19) 0.14131(14) 0.0430(5) Uani d . 1.000
C C5A 0.28716(17) 0.05736(17) 0.06406(14) 0.0398(5) Uani d . 1.000
C C6 0.19212(19) 0.15599(19) -0.00273(15) 0.0445(6) Uani d . 1.000
C C7 0.2291(3) 0.3012(2) 0.0012(2) 0.0648(8) Uani d . 1.000
C C8 0.3799(3) 0.3459(3) 0.0216(3) 0.0855(11) Uani d . 1.000
C C9 0.4803(3) 0.3090(3) 0.1286(3) 0.0892(11) Uani d . 1.000
C C10 0.5353(2) 0.1680(3) 0.1405(2) 0.0624(8) Uani d . 1.000
C C10A 0.42772(18) 0.05965(19) 0.12696(15) 0.0453(6) Uani d . 1.000
C C10B 0.45656(19) -0.0687(2) 0.17618(15) 0.0479(6) Uani d . 1.000
C C14 0.1923(3) -0.3579(2) 0.1263(2) 0.0715(9) Uani d . 1.000
H H1 0.65958 -0.07827 0.27466 0.0820 Uiso calc R 1.000
H H2 0.64462 -0.29183 0.33504 0.0916 Uiso calc R 1.000
H H3 0.44200 -0.41558 0.27329 0.0813 Uiso calc R 1.000
H H5 0.134(3) -0.084(2) 0.0449(18) 0.054(6) Uiso d . 1.000
H H7A 0.17878 0.33949 -0.07201 0.0777 Uiso calc R 1.000
H H7B 0.18946 0.34096 0.06134 0.0777 Uiso calc R 1.000
H H8A 0.41736 0.31357 -0.04249 0.1026 Uiso calc R 1.000
H H8B 0.37928 0.44191 0.01707 0.1026 Uiso calc R 1.000
H H9A 0.43564 0.32612 0.19252 0.1070 Uiso calc R 1.000
H H9B 0.56157 0.36766 0.13819 0.1070 Uiso calc R 1.000
H H10A 0.59125 0.15438 0.08327 0.0749 Uiso calc R 1.000
H H10B 0.59905 0.15903 0.21654 0.0749 Uiso calc R 1.000
H H14A 0.18522 -0.37473 0.04526 0.1074 Uiso calc R 1.000
H H14B 0.11011 -0.30959 0.13542 0.1074 Uiso calc R 1.000
H H14C 0.19759 -0.44058 0.16719 0.1074 Uiso calc R 1.000

loop_
_atom_type_symbol
_atom_type_description
_atom_type_scat_dispersion_real
_atom_type_scat_dispersion_imag
_atom_type_scat_source
O O 0.0106 0.0060 'International Tables Vol C Tables 4.2.6.8 and 6.1.1.4'
N N 0.0061 0.0033 'International Tables Vol C Tables 4.2.6.8 and 6.1.1.4'
H H 0.0000 0.0000 'International Tables Vol C Tables 4.2.6.8 and 6.1.1.4'
C C 0.0033 0.0016 'International Tables Vol C Tables 4.2.6.8 and 6.1.1.4'

loop_
_geom_angle_atom_site_label_1
_geom_angle_atom_site_label_2
_geom_angle_atom_site_label_3
_geom_angle_site_symmetry_1
_geom_angle_site_symmetry_2
_geom_angle_site_symmetry_3
_geom_angle
_geom_angle_publ_flag
C4A N5 C5A . . . 109.03(15) no
C4A N5 H5 . . . 128.5(13) no
C5A N5 H5 . . . 121.0(13) no
C2 C1 C10B . . . 118.5(2) no
C1 C2 C3 . . . 122.0(2) no
C2 C3 C4 . . . 122.1(3) no
C4A C4 C14 . . . 120.54(18) no
C3 C4 C4A . . . 115.7(2) no
C3 C4 C14 . . . 123.7(2) no
N5 C4A C4 . . . 129.27(17) no
N5 C4A C10B . . . 107.50(16) no
C4 C4A C10B . . . 123.21(17) no
N5 C5A C6 . . . 116.80(15) no
C6 C5A C10A . . . 133.99(17) no
N5 C5A C10A . . . 109.21(15) no
O6 C6 C7 . . . 118.74(19) no
C5A C6 C7 . . . 122.15(17) no
O6 C6 C5A . . . 119.02(17) no
C6 C7 C8 . . . 121.0(2) no
C7 C8 C9 . . . 119.6(3) no
C8 C9 C10 . . . 118.1(3) no
C9 C10 C10A . . . 117.22(19) no
C5A C10A C10B . . . 106.20(16) no
C10 C10A C10B . . . 123.93(17) no
C5A C10A C10 . . . 129.83(18) no
C4A C10B C10A . . . 108.03(16) no
C1 C10B C4A . . . 118.49(19) no
C1 C10B C10A . . . 133.5(2) no
C2 C1 H1 . . . 121.00 no
C10B C1 H1 . . . 121.00 no
C1 C2 H2 . . . 119.00 no
C3 C2 H2 . . . 119.00 no
C2 C3 H3 . . . 119.00 no
C4 C3 H3 . . . 119.00 no
C6 C7 H7A . . . 107.00 no
C6 C7 H7B . . . 107.00 no
C8 C7 H7A . . . 107.00 no
C8 C7 H7B . . . 107.00 no
H7A C7 H7B . . . 107.00 no
C7 C8 H8A . . . 107.00 no
C7 C8 H8B . . . 107.00 no
C9 C8 H8A . . . 107.00 no
C9 C8 H8B . . . 107.00 no
H8A C8 H8B . . . 107.00 no
C8 C9 H9A . . . 108.00 no
C8 C9 H9B . . . 108.00 no
C10 C9 H9A . . . 108.00 no
C10 C9 H9B . . . 108.00 no
H9A C9 H9B . . . 107.00 no
C9 C10 H10A . . . 108.00 no
C9 C10 H10B . . . 108.00 no
C10A C10 H10A . . . 108.00 no
C10A C10 H10B . . . 108.00 no
H10A C10 H10B . . . 107.00 no
C4 C14 H14A . . . 109.00 no
C4 C14 H14B . . . 109.00 no
C4 C14 H14C . . . 110.00 no
H14A C14 H14B . . . 109.00 no
H14A C14 H14C . . . 109.00 no
H14B C14 H14C . . . 109.00 no

loop_
_geom_bond_atom_site_label_1
_geom_bond_atom_site_label_2
_geom_bond_site_symmetry_1
_geom_bond_site_symmetry_2
_geom_bond_distance
_geom_bond_publ_flag
O6 C6 . . 1.220(2) no
N5 C4A . . 1.373(2) no
N5 C5A . . 1.385(2) no
N5 H5 . . 0.94(3) no
C1 C10B . . 1.402(3) no
C1 C2 . . 1.359(4) no
C2 C3 . . 1.396(4) no
C3 C4 . . 1.374(3) no
C4 C4A . . 1.401(3) no
C4 C14 . . 1.500(3) no
C4A C10B . . 1.409(3) no
C5A C6 . . 1.457(3) no
C5A C10A . . 1.391(2) no
C6 C7 . . 1.507(3) no
C7 C8 . . 1.492(4) no
C8 C9 . . 1.454(5) no
C9 C10 . . 1.514(4) no
C10 C10A . . 1.492(3) no
C10A C10B . . 1.421(3) no
C1 H1 . . 0.9300 no
C2 H2 . . 0.9300 no
C3 H3 . . 0.9300 no
C7 H7A . . 0.9700 no
C7 H7B . . 0.9700 no
C8 H8A . . 0.9700 no
C8 H8B . . 0.9700 no
C9 H9A . . 0.9700 no
C9 H9B . . 0.9700 no
C10 H10A . . 0.9700 no
C10 H10B . . 0.9700 no
C14 H14A . . 0.9600 no
C14 H14B . . 0.9600 no
C14 H14C . . 0.9600 no

loop_
_geom_contact_atom_site_label_1
_geom_contact_atom_site_label_2
_geom_contact_distance
_geom_contact_site_symmetry_1
_geom_contact_site_symmetry_2
_geom_contact_publ_flag
O6 N5 2.684(2) . . no
O6 N5 2.992(2) . 3_555 no
O6 H5 2.41(2) . . no
O6 H5 2.11(3) . 3_555 no
O6 H14B 2.6300 . 3_555 no
N5 O6 2.684(2) . . no
N5 O6 2.992(2) . 3_555 no
N5 H14B 2.8800 . . no
N5 H10A 2.9200 . 3_655 no
C3 C6 3.560(3) . 2_545 no
C6 C3 3.560(3) . 2_555 no
C10A C14 3.484(3) . 2_555 no
C14 C10A 3.484(3) . 2_545 no
C1 H10B 2.9200 . . no
C2 H8A 2.9700 . 3_655 no
C3 H8A 3.0400 . 3_655 no
C4A H10A 2.9200 . 3_655 no
C10 H2 3.0700 . 2_655 no
C10 H1 3.0400 . . no
C10A H14C 2.9600 . 2_555 no
C10B H14C 2.9300 . 2_555 no
C14 H5 2.94(2) . . no
H1 C10 3.0400 . . no
H1 H10B 2.5200 . . no
H2 C10 3.0700 . 2_645 no
H2 H10A 2.5700 . 2_645 no
H3 H14C 2.4200 . . no
H5 O6 2.41(2) . . no
H5 C14 2.94(2) . . no
H5 H14B 2.5500 . . no
H5 O6 2.11(3) . 3_555 no
H7A H10B 2.4400 . 4_454 no
H7B H9A 2.5300 . . no
H7B H14C 2.5300 . 1_565 no
H8A H10A 2.5400 . . no
H8A C2 2.9700 . 3_655 no
H8A C3 3.0400 . 3_655 no
H9A H7B 2.5300 . . no
H9A H14B 2.5800 . 2_555 no
H10A H8A 2.5400 . . no
H10A H2 2.5700 . 2_655 no
H10A N5 2.9200 . 3_655 no
H10A C4A 2.9200 . 3_655 no
H10B C1 2.9200 . . no
H10B H1 2.5200 . . no
H10B H7A 2.4400 . 4_555 no
H14B N5 2.8800 . . no
H14B H5 2.5500 . . no
H14B H9A 2.5800 . 2_545 no
H14B O6 2.6300 . 3_555 no
H14C H3 2.4200 . . no
H14C H7B 2.5300 . 1_545 no
H14C C10A 2.9600 . 2_545 no
H14C C10B 2.9300 . 2_545 no

loop_
_geom_hbond_atom_site_label_D
_geom_hbond_atom_site_label_H
_geom_hbond_atom_site_label_A
_geom_hbond_site_symmetry_A
_geom_hbond_distance_DH
_geom_hbond_distance_HA
_geom_hbond_distance_DA
_geom_hbond_angle_DHA
_geom_hbond_publ_flag
N5 H5 O6 3_555 0.94(3) 2.11(3) 2.992(2) 156.6(19) yes
C10 H10A Cg1 3_655 0.97 2.84 3.736(2) 154 yes
C14 H14C Cg1 2_545 0.96 2.86 3.621(2) 137 yes
C8 H8A Cg2 3_655 0.97 2.87 3.830(3) 173 yes

loop_
_geom_torsion_atom_site_label_1
_geom_torsion_atom_site_label_2
_geom_torsion_atom_site_label_3
_geom_torsion_atom_site_label_4
_geom_torsion_site_symmetry_1
_geom_torsion_site_symmetry_2
_geom_torsion_site_symmetry_3
_geom_torsion_site_symmetry_4
_geom_torsion
_geom_torsion_publ_flag
C5A N5 C4A C4 . . . . 179.17(18) no
C5A N5 C4A C10B . . . . -1.88(19) no
C4A N5 C5A C6 . . . . -177.17(15) no
C4A N5 C5A C10A . . . . 2.05(19) no
C10B C1 C2 C3 . . . . 1.2(4) no
C2 C1 C10B C4A . . . . -0.1(3) no
C2 C1 C10B C10A . . . . 177.7(2) no
C1 C2 C3 C4 . . . . -0.7(4) no
C2 C3 C4 C4A . . . . -1.0(3) no
C2 C3 C4 C14 . . . . 175.8(2) no
C3 C4 C4A N5 . . . . -179.06(19) no
C3 C4 C4A C10B . . . . 2.1(3) no
C14 C4 C4A N5 . . . . 4.0(3) no
C14 C4 C4A C10B . . . . -174.77(19) no
N5 C4A C10B C1 . . . . 179.35(17) no
N5 C4A C10B C10A . . . . 1.0(2) no
C4 C4A C10B C1 . . . . -1.6(3) no
C4 C4A C10B C10A . . . . -179.94(17) no
N5 C5A C6 O6 . . . . -8.4(2) no
N5 C5A C6 C7 . . . . 167.99(18) no
C10A C5A C6 O6 . . . . 172.63(19) no
C10A C5A C6 C7 . . . . -11.0(3) no
N5 C5A C10A C10 . . . . 176.20(19) no
N5 C5A C10A C10B . . . . -1.36(19) no
C6 C5A C10A C10 . . . . -4.8(3) no
C6 C5A C10A C10B . . . . 177.67(18) no
O6 C6 C7 C8 . . . . -153.2(2) no
C5A C6 C7 C8 . . . . 30.4(3) no
C6 C7 C8 C9 . . . . -60.2(4) no
C7 C8 C9 C10 . . . . 75.5(4) no
C8 C9 C10 C10A . . . . -56.8(3) no
C9 C10 C10A C5A . . . . 27.5(3) no
C9 C10 C10A C10B . . . . -155.4(2) no
C5A C10A C10B C1 . . . . -177.8(2) no
C5A C10A C10B C4A . . . . 0.2(2) no
C10 C10A C10B C1 . . . . 4.5(3) no
C10 C10A C10B C4A . . . . -177.54(18) no

loop_
_cod_related_entry_id
_cod_related_entry_database
_cod_related_entry_code
1 ChemSpider 24741871
